data_7047183
loop_
_publ_author_name
'Reinig, Regina R.'
'Fought, Ellie L.'
'Ellern, Arkady'
'Windus, Theresa L.'
'Sadow, Aaron D.'

_publ_section_title
;
 Cobalt(ii) acyl intermediates in carbon-carbon bond formation and
 oxygenation.
;
_journal_issue 35
_journal_name_full 'Dalton transactions (Cambridge, England : 2003)'
_journal_page_first 12147
_journal_page_last 12161
_journal_paper_doi 10.1039/c8dt02661k
_journal_volume 47
_journal_year 2018
_chemical_formula_sum 'C25 H40 B Co N3 O3 Si'
_chemical_formula_weight 528.43
_space_group_crystal_system monoclinic
_space_group_IT_number 14
_space_group_name_Hall '-P 2yn'
_space_group_name_H-M_alt 'P 1 21/n 1'
_symmetry_space_group_name_Hall '-P 2yn'
_symmetry_space_group_name_H-M 'P 1 21/n 1'
_atom_sites_solution_hydrogens geom
_atom_sites_solution_primary direct
_atom_sites_solution_secondary difmap
_audit_update_record
;
2018-05-28 deposited with the CCDC.
2018-07-26 downloaded from the CCDC.
;
_cell_angle_alpha 90
_cell_angle_beta 90.9040(10)
_cell_angle_gamma 90
_cell_formula_units_Z 8
_cell_length_a 12.3663(6)
_cell_length_b 14.2328(7)
_cell_length_c 42.322(2)
_cell_measurement_reflns_used 9414
_cell_measurement_temperature 173.(2)
_cell_measurement_theta_max 26.7067
_cell_measurement_theta_min 2.1818
_cell_volume 7448.0(6)
_computing_cell_refinement 'SAINT V7.66A (Bruker AXS, 2013)'
_computing_data_collection 'APEX2 Suite (Bruker AXS, 2013)'
_computing_data_reduction 'SAINT V7.66A (Bruker AXS, 2013)'
_computing_molecular_graphics 'XSHELL (Bruker AXS, 2007)'
_computing_publication_material 'APEX2 Suite (Bruker AXS, 2013)'
_computing_structure_refinement 'SHELXL-2014/6 (Sheldrick, 2014)'
_computing_structure_solution 'SHELXS-2013 (Sheldrick, 2013)'
_diffrn_ambient_temperature 173.(2)
_diffrn_detector_area_resol_mean 8.3333
_diffrn_measured_fraction_theta_full 0.999
_diffrn_measured_fraction_theta_max 0.999
_diffrn_measurement_device_type 'Bruker APEX-II CCD'
_diffrn_measurement_method ' full spere \w scans'
_diffrn_radiation_monochromator graphite
_diffrn_radiation_type 'MoK\a '
_diffrn_radiation_wavelength 0.71073
_diffrn_reflns_av_R_equivalents 0.0623
_diffrn_reflns_av_unetI/netI 0.0579
_diffrn_reflns_limit_h_max 16
_diffrn_reflns_limit_h_min -16
_diffrn_reflns_limit_k_max 19
_diffrn_reflns_limit_k_min -19
_diffrn_reflns_limit_l_max 57
_diffrn_reflns_limit_l_min -57
_diffrn_reflns_number 78898
_diffrn_reflns_theta_full 28.68
_diffrn_reflns_theta_max 28.68
_diffrn_reflns_theta_min 0.96
_diffrn_source 'X-ray tuve'
_diffrn_source_type 'Sealed tube'
_exptl_absorpt_coefficient_mu 0.515
_exptl_absorpt_correction_T_max 0.95
_exptl_absorpt_correction_T_min 0.86
_exptl_absorpt_correction_type multi-scan
_exptl_absorpt_process_details 'SADABS (Bruker, 2013)'
_exptl_crystal_colour blue
_exptl_crystal_density_diffrn 0.943
_exptl_crystal_density_method 'not measured'
_exptl_crystal_description plate
_exptl_crystal_F_000 2248
_exptl_crystal_size_max 0.370
_exptl_crystal_size_mid 0.200
_exptl_crystal_size_min 0.100
_refine_diff_density_max 2.884
_refine_diff_density_min -2.020
_refine_ls_extinction_method none
_refine_ls_goodness_of_fit_ref 1.019
_refine_ls_hydrogen_treatment constr
_refine_ls_matrix_type full
_refine_ls_number_parameters 601
_refine_ls_number_reflns 19203
_refine_ls_number_restraints 0
_refine_ls_restrained_S_all 1.019
_refine_ls_R_factor_all 0.1128
_refine_ls_R_factor_gt 0.0751
_refine_ls_shift/su_max 0.100
_refine_ls_shift/su_mean 0.002
_refine_ls_structure_factor_coef Fsqd
_refine_ls_weighting_details 'w=1/[\s^2^(Fo^2^)+(0.2000P)^2^] where P=(Fo^2^+2Fc^2^)/3'
_refine_ls_weighting_scheme calc
_refine_ls_wR_factor_gt 0.2587
_refine_ls_wR_factor_ref 0.2939
_reflns_number_gt 11976
_reflns_number_total 19203
_reflns_threshold_expression 'I > 2\s(I)'
_cod_data_source_file c8dt02661k2.cif
_cod_data_source_block I_CCDC1
_cod_depositor_comments 'Adding full bibliography for 7047177--7047187.cif.'
_cod_database_code 7047183

loop_
_space_group_symop_operation_xyz
'x, y, z'
'-x+1/2, y+1/2, -z+1/2'
'-x, -y, -z'
'x-1/2, -y-1/2, z-1/2'

loop_
_atom_site_type_symbol
_atom_site_label
_atom_site_fract_x
_atom_site_fract_y
_atom_site_fract_z
_atom_site_U_iso_or_equiv
_atom_site_adp_type
_atom_site_calc_flag
_atom_site_refinement_flags_adp
_atom_site_refinement_flags_posn
_atom_site_occupancy
Co Co1 1.01658(3) 0.27722(3) 0.69029(2) 0.01906(13) Uani d . . 1
Co Co2 0.40473(4) 0.77783(3) 0.61196(2) 0.02650(15) Uani d . . 1
Si Si1 1.22237(8) 0.27829(7) 0.74315(3) 0.0256(2) Uani d . . 1
Si Si2 0.13702(12) 0.77285(13) 0.58810(4) 0.0689(5) Uani d . . 1
B B1 0.7818(3) 0.2775(3) 0.66515(9) 0.0202(7) Uani d . . 1
B B2 0.6186(3) 0.7777(3) 0.65055(10) 0.0220(7) Uani d . . 1
C C1 0.9549(3) 0.0591(3) 0.74299(9) 0.0355(9) Uani d . . 1
H H1A 1.0307 0.078 0.7456 0.053 Uiso calc U R 1
H H1B 0.9471 -0.0071 0.749 0.053 Uiso calc U R 1
H H1C 0.9097 0.0981 0.7566 0.053 Uiso calc U R 1
C C2 0.9196(3) 0.0718(2) 0.70884(8) 0.0218(7) Uani d . . 1
C C3 0.9996(3) 0.0260(2) 0.68634(10) 0.0367(9) Uani d . . 1
H H3A 0.9671 0.0226 0.6651 0.055 Uiso calc U R 1
H H3B 1.0168 -0.0376 0.6938 0.055 Uiso calc U R 1
H H3C 1.0659 0.0635 0.6857 0.055 Uiso calc U R 1
C C4 0.8042(3) 0.0353(2) 0.70266(9) 0.0296(8) Uani d . . 1
H H4A 0.8056 -0.0244 0.6907 0.035 Uiso calc U R 1
H H4B 0.7665 0.0248 0.7228 0.035 Uiso calc U R 1
C C5 0.8162(2) 0.1857(2) 0.68538(7) 0.0194(6) Uani d . . 1
C C6 1.1006(4) 0.3641(4) 0.61151(11) 0.0516(12) Uani d . . 1
H H6A 1.0521 0.4182 0.6135 0.077 Uiso calc U R 1
H H6B 1.1372 0.3672 0.5912 0.077 Uiso calc U R 1
H H6C 1.1546 0.3652 0.6287 0.077 Uiso calc U R 1
C C7 1.0357(3) 0.2744(3) 0.61325(9) 0.0308(8) Uani d . . 1
C C8 1.1084(4) 0.1879(4) 0.61261(11) 0.0491(11) Uani d . . 1
H H8A 1.1654 0.1939 0.6289 0.074 Uiso calc U R 1
H H8B 1.1414 0.1824 0.5918 0.074 Uiso calc U R 1
H H8C 1.0652 0.1316 0.6168 0.074 Uiso calc U R 1
C C9 0.9443(3) 0.2698(3) 0.58830(10) 0.0406(10) Uani d . . 1
H H9A 0.9494 0.323 0.5734 0.049 Uiso calc U R 1
H H9B 0.948 0.2103 0.5762 0.049 Uiso calc U R 1
C C10 0.8714(3) 0.2760(2) 0.63666(8) 0.0220(7) Uani d . . 1
C C11 1.0025(3) 0.5270(3) 0.68489(10) 0.0395(10) Uani d . . 1
H H11A 1.0699 0.491 0.6866 0.059 Uiso calc U R 1
H H11B 1.0165 0.5926 0.6906 0.059 Uiso calc U R 1
H H11C 0.9744 0.5239 0.6631 0.059 Uiso calc U R 1
C C12 0.9204(3) 0.4859(2) 0.70699(8) 0.0251(7) Uani d . . 1
C C13 0.9570(3) 0.4981(3) 0.74160(9) 0.0358(9) Uani d . . 1
H H13A 0.9124 0.4586 0.7552 0.054 Uiso calc U R 1
H H13B 0.949 0.5641 0.7478 0.054 Uiso calc U R 1
H H13C 1.033 0.4795 0.7439 0.054 Uiso calc U R 1
C C14 0.8058(3) 0.5218(2) 0.70141(9) 0.0303(8) Uani d . . 1
H H14A 0.769 0.5324 0.7217 0.036 Uiso calc U R 1
H H14B 0.8062 0.5814 0.6893 0.036 Uiso calc U R 1
C C15 0.8174(2) 0.3716(2) 0.68459(8) 0.0218(7) Uani d . . 1
C C16 1.1740(3) 0.2772(3) 0.70170(10) 0.0390(10) Uani d . . 1
H H16A 1.2059 0.2211 0.6917 0.047 Uiso calc U R 1
H H16B 1.2062 0.3327 0.6913 0.047 Uiso calc U R 1
C C17 1.3059(5) 0.1718(5) 0.75140(17) 0.0870(9) Uani d . . 1
H H17A 1.2609 0.1155 0.7491 0.13 Uiso calc U R 1
H H17B 1.3354 0.175 0.773 0.13 Uiso calc U R 1
H H17C 1.3655 0.1689 0.7364 0.13 Uiso calc U R 1
C C18 1.3067(5) 0.3856(5) 0.75092(16) 0.0870(9) Uani d . . 1
H H18A 1.3672 0.387 0.7362 0.13 Uiso calc U R 1
H H18B 1.3348 0.384 0.7727 0.13 Uiso calc U R 1
H H18C 1.2622 0.4419 0.7479 0.13 Uiso calc U R 1
C C19 1.1107(5) 0.2794(5) 0.77285(18) 0.0870(9) Uani d . . 1
H H19A 1.0729 0.3399 0.7719 0.13 Uiso calc U R 1
H H19B 1.1414 0.2702 0.7941 0.13 Uiso calc U R 1
H H19C 1.0594 0.2286 0.768 0.13 Uiso calc U R 1
C C20 0.6551(3) 0.2784(2) 0.65645(9) 0.0227(7) Uani d . . 1
C C21 0.6105(3) 0.2797(3) 0.62596(10) 0.0356(9) Uani d . . 1
H H21 0.6569 0.2804 0.6083 0.043 Uiso calc U R 1
C C22 0.4978(4) 0.2799(3) 0.62116(12) 0.0494(12) Uani d . . 1
H H22 0.4695 0.2807 0.6002 0.059 Uiso calc U R 1
C C23 0.4288(3) 0.2788(3) 0.64543(12) 0.0428(11) Uani d . . 1
H H23 0.3529 0.2787 0.6416 0.051 Uiso calc U R 1
C C24 0.4696(3) 0.2778(3) 0.67562(11) 0.0361(9) Uani d . . 1
H H24 0.4219 0.2778 0.693 0.043 Uiso calc U R 1
C C25 0.5809(3) 0.2768(3) 0.68092(10) 0.0321(8) Uani d . . 1
H H25 0.6074 0.2749 0.7021 0.039 Uiso calc U R 1
C C26 0.3923(4) 0.5257(3) 0.61630(11) 0.0570(14) Uani d . . 1
H H26A 0.345 0.5653 0.6031 0.085 Uiso calc U R 1
H H26B 0.3572 0.4649 0.6198 0.085 Uiso calc U R 1
H H26C 0.4611 0.5159 0.6056 0.085 Uiso calc U R 1
C C27 0.4132(3) 0.5739(2) 0.64799(9) 0.0299(8) Uani d . . 1
C C28 0.3116(4) 0.5711(4) 0.66775(13) 0.0573(13) Uani d . . 1
H H28A 0.3229 0.6088 0.6869 0.086 Uiso calc U R 1
H H28B 0.2959 0.506 0.6736 0.086 Uiso calc U R 1
H H28C 0.2507 0.5967 0.6554 0.086 Uiso calc U R 1
C C29 0.5103(3) 0.5319(3) 0.66601(11) 0.0395(10) Uani d . . 1
H H29A 0.4881 0.5075 0.6868 0.047 Uiso calc U R 1
H H29B 0.5428 0.48 0.6538 0.047 Uiso calc U R 1
C C30 0.5433(3) 0.6847(2) 0.65498(8) 0.0234(7) Uani d . . 1
C C31 0.3940(4) 1.0261(3) 0.61652(10) 0.0492(12) Uani d . . 1
H H31A 0.4623 1.0273 0.6051 0.074 Uiso calc U R 1
H H31B 0.3674 1.0905 0.6192 0.074 Uiso calc U R 1
H H31C 0.3405 0.9893 0.6045 0.074 Uiso calc U R 1
C C32 0.4121(3) 0.9823(2) 0.64826(9) 0.0295(8) Uani d . . 1
C C33 0.3092(4) 0.9844(4) 0.66772(14) 0.0635(15) Uani d . . 1
H H33A 0.2499 0.9551 0.6556 0.095 Uiso calc U R 1
H H33B 0.2904 1.0497 0.6725 0.095 Uiso calc U R 1
H H33C 0.3212 0.9498 0.6875 0.095 Uiso calc U R 1
C C34 0.5081(3) 1.0226(3) 0.66692(11) 0.0404(10) Uani d . . 1
H H34A 0.5403 1.0762 0.6555 0.049 Uiso calc U R 1
H H34B 0.4852 1.0443 0.688 0.049 Uiso calc U R 1
C C35 0.5426(3) 0.8709(2) 0.65525(8) 0.0215(7) Uani d . . 1
C C36 0.5576(4) 0.8679(4) 0.54288(12) 0.0655(15) Uani d . . 1
H H36A 0.4786 0.8668 0.5408 0.098 Uiso calc U R 1
H H36B 0.5894 0.8714 0.5218 0.098 Uiso calc U R 1
H H36C 0.58 0.9229 0.5553 0.098 Uiso calc U R 1
C C37 0.5962(3) 0.7790(3) 0.55943(9) 0.0370(9) Uani d . . 1
C C38 0.5566(5) 0.6911(4) 0.54264(12) 0.0616(14) Uani d . . 1
H H38A 0.5874 0.6356 0.5531 0.092 Uiso calc U R 1
H H38B 0.5792 0.6927 0.5206 0.092 Uiso calc U R 1
H H38C 0.4775 0.6883 0.5434 0.092 Uiso calc U R 1
C C39 0.7197(4) 0.7791(4) 0.56464(11) 0.0510(12) Uani d . . 1
H H39A 0.7525 0.7229 0.5549 0.061 Uiso calc U R 1
H H39B 0.7523 0.8359 0.5553 0.061 Uiso calc U R 1
C C40 0.6375(3) 0.7785(2) 0.61229(9) 0.0258(7) Uani d . . 1
C C41 0.2814(3) 0.7794(3) 0.57977(10) 0.0431(10) Uani d . . 1
H H41A 0.2909 0.8378 0.5674 0.052 Uiso calc U R 1
H H41B 0.296 0.7269 0.5651 0.052 Uiso calc U R 1
C C42 0.0922(5) 0.8761(5) 0.61387(16) 0.0870(9) Uani d . . 1
H H42A 0.0908 0.9337 0.6012 0.13 Uiso calc U R 1
H H42B 0.1432 0.8837 0.6317 0.13 Uiso calc U R 1
H H42C 0.0197 0.8636 0.6219 0.13 Uiso calc U R 1
C C43 0.0519(5) 0.7801(5) 0.55144(18) 0.0870(9) Uani d . . 1
H H43A 0.0496 0.8453 0.544 0.13 Uiso calc U R 1
H H43B -0.0216 0.7587 0.556 0.13 Uiso calc U R 1
H H43C 0.083 0.7401 0.5351 0.13 Uiso calc U R 1
C C44 0.0906(5) 0.6676(5) 0.60950(16) 0.0870(9) Uani d . . 1
H H44A 0.1196 0.6112 0.5994 0.13 Uiso calc U R 1
H H44B 0.0114 0.6653 0.6089 0.13 Uiso calc U R 1
H H44C 0.1163 0.6705 0.6315 0.13 Uiso calc U R 1
C C45 0.7198(3) 0.7785(2) 0.67488(9) 0.0236(7) Uani d . . 1
C C46 0.6979(3) 0.7785(2) 0.70706(9) 0.0289(8) Uani d . . 1
H H46 0.6247 0.7787 0.7135 0.035 Uiso calc U R 1
C C47 0.7791(3) 0.7782(3) 0.73012(10) 0.0347(9) Uani d . . 1
H H47 0.7607 0.7782 0.7518 0.042 Uiso calc U R 1
C C48 0.8870(3) 0.7781(3) 0.72159(10) 0.0354(9) Uani d . . 1
H H48 0.9429 0.7776 0.7373 0.042 Uiso calc U R 1
C C49 0.9115(3) 0.7786(2) 0.68977(10) 0.0331(9) Uani d . . 1
H H49 0.985 0.7792 0.6836 0.04 Uiso calc U R 1
C C50 0.8296(3) 0.7784(2) 0.66664(9) 0.0277(7) Uani d . . 1
H H50 0.8483 0.7782 0.645 0.033 Uiso calc U R 1
N N1 0.9080(2) 0.17338(19) 0.70012(7) 0.0227(6) Uani d . . 1
N N2 0.9738(2) 0.2747(2) 0.64302(7) 0.0236(6) Uani d . . 1
N N3 0.9095(2) 0.38460(19) 0.69894(7) 0.0221(6) Uani d . . 1
N N4 0.4476(2) 0.6729(2) 0.64271(7) 0.0278(6) Uani d . . 1
N N5 0.4475(2) 0.88326(19) 0.64325(7) 0.0239(6) Uani d . . 1
N N6 0.5574(3) 0.7782(2) 0.59248(7) 0.0311(7) Uani d . . 1
O O1 0.75097(18) 0.10890(16) 0.68422(6) 0.0267(5) Uani d . . 1
O O2 0.8444(2) 0.27474(18) 0.60575(6) 0.0310(6) Uani d . . 1
O O3 0.75233(17) 0.44706(16) 0.68321(6) 0.0263(5) Uani d . . 1
O O4 0.58675(19) 0.60925(16) 0.66985(6) 0.0309(6) Uani d . . 1
O O5 0.58536(19) 0.94598(16) 0.66993(6) 0.0304(6) Uani d . . 1
O O6 0.7366(2) 0.77803(19) 0.59905(7) 0.0362(6) Uani d . . 1

loop_
_atom_site_aniso_label
_atom_site_aniso_U_11
_atom_site_aniso_U_22
_atom_site_aniso_U_33
_atom_site_aniso_U_12
_atom_site_aniso_U_13
_atom_site_aniso_U_23
Co1 0.0114(2) 0.0192(2) 0.0266(3) -0.00006(16) -0.00081(16) -0.00070(18)
Co2 0.0239(3) 0.0264(3) 0.0290(3) -0.00251(19) -0.00641(19) 0.0009(2)
Si1 0.0168(4) 0.0242(5) 0.0357(5) 0.0002(4) -0.0048(4) 0.0003(4)
Si2 0.0371(8) 0.1037(14) 0.0654(10) -0.0183(8) -0.0178(7) 0.0208(9)
B1 0.0162(16) 0.0224(17) 0.0220(17) -0.0007(14) -0.0015(13) 0.0014(15)
B2 0.0167(16) 0.0188(17) 0.030(2) -0.0023(14) -0.0028(14) 0.0016(15)
C1 0.035(2) 0.031(2) 0.041(2) -0.0022(16) -0.0087(17) 0.0079(17)
C2 0.0195(15) 0.0147(14) 0.0311(18) -0.0012(12) -0.0026(13) 0.0031(13)
C3 0.036(2) 0.0170(17) 0.058(3) -0.0043(15) 0.0099(18) -0.0037(16)
C4 0.0274(18) 0.0217(17) 0.039(2) -0.0043(14) -0.0066(15) 0.0107(15)
C5 0.0142(14) 0.0215(15) 0.0226(16) -0.0037(12) 0.0012(12) -0.0020(13)
C6 0.045(2) 0.067(3) 0.043(2) -0.025(2) 0.016(2) 0.003(2)
C7 0.0257(18) 0.039(2) 0.0281(19) 0.0010(15) 0.0082(15) -0.0008(16)
C8 0.048(3) 0.057(3) 0.043(2) 0.020(2) 0.009(2) -0.010(2)
C9 0.033(2) 0.063(3) 0.026(2) -0.0001(19) 0.0089(16) -0.0051(19)
C10 0.0237(16) 0.0192(15) 0.0231(16) -0.0012(13) -0.0008(13) -0.0006(13)
C11 0.034(2) 0.034(2) 0.052(3) -0.0126(17) 0.0119(18) -0.0083(18)
C12 0.0207(16) 0.0175(15) 0.037(2) -0.0009(12) -0.0017(14) -0.0057(14)
C13 0.033(2) 0.0303(19) 0.044(2) 0.0032(16) -0.0101(17) -0.0149(17)
C14 0.0228(17) 0.0224(17) 0.045(2) 0.0039(13) -0.0060(15) -0.0073(15)
C15 0.0159(14) 0.0213(16) 0.0282(17) -0.0013(12) -0.0002(12) 0.0029(13)
C16 0.0158(16) 0.066(3) 0.035(2) -0.0003(17) -0.0011(15) 0.000(2)
C17 0.0582(16) 0.107(2) 0.096(2) -0.0025(14) 0.0079(15) -0.0014(17)
C18 0.0582(16) 0.107(2) 0.096(2) -0.0025(14) 0.0079(15) -0.0014(17)
C19 0.0582(16) 0.107(2) 0.096(2) -0.0025(14) 0.0079(15) -0.0014(17)
C20 0.0171(15) 0.0166(15) 0.0341(18) -0.0016(12) -0.0053(13) 0.0022(13)
C21 0.0240(18) 0.047(2) 0.035(2) 0.0005(16) -0.0091(15) 0.0003(18)
C22 0.028(2) 0.063(3) 0.056(3) 0.001(2) -0.021(2) -0.004(2)
C23 0.0154(17) 0.033(2) 0.080(3) -0.0012(15) -0.0094(19) -0.001(2)
C24 0.0148(16) 0.034(2) 0.060(3) -0.0018(14) 0.0025(16) 0.0029(19)
C25 0.0195(17) 0.036(2) 0.040(2) -0.0026(15) 0.0006(15) 0.0028(17)
C26 0.087(4) 0.021(2) 0.062(3) -0.005(2) -0.026(3) -0.002(2)
C27 0.0258(17) 0.0196(16) 0.044(2) -0.0048(14) -0.0024(15) 0.0010(15)
C28 0.047(3) 0.046(3) 0.079(4) -0.008(2) 0.019(2) 0.008(3)
C29 0.040(2) 0.0210(18) 0.057(3) -0.0103(16) -0.0137(19) 0.0078(17)
C30 0.0228(16) 0.0195(15) 0.0277(17) 0.0014(13) 0.0000(13) -0.0022(13)
C31 0.065(3) 0.034(2) 0.048(3) -0.005(2) -0.017(2) 0.012(2)
C32 0.0284(18) 0.0201(17) 0.040(2) 0.0034(14) -0.0059(15) 0.0013(15)
C33 0.043(3) 0.050(3) 0.097(4) 0.011(2) 0.021(3) -0.009(3)
C34 0.041(2) 0.0247(19) 0.055(3) 0.0080(16) -0.0178(19) -0.0080(18)
C35 0.0224(15) 0.0174(15) 0.0248(17) -0.0033(12) -0.0012(13) 0.0002(13)
C36 0.072(4) 0.082(4) 0.042(3) -0.003(3) 0.011(2) 0.022(3)
C37 0.041(2) 0.045(2) 0.0257(19) -0.0077(18) 0.0045(16) -0.0055(17)
C38 0.070(4) 0.069(3) 0.046(3) -0.018(3) 0.010(3) -0.027(3)
C39 0.043(3) 0.073(3) 0.038(2) -0.003(2) 0.014(2) -0.002(2)
C40 0.0242(16) 0.0238(17) 0.0295(18) 0.0002(13) 0.0027(14) -0.0028(14)
C41 0.034(2) 0.058(3) 0.037(2) -0.0057(19) -0.0125(18) 0.003(2)
C42 0.0582(16) 0.107(2) 0.096(2) -0.0025(14) 0.0079(15) -0.0014(17)
C43 0.0582(16) 0.107(2) 0.096(2) -0.0025(14) 0.0079(15) -0.0014(17)
C44 0.0582(16) 0.107(2) 0.096(2) -0.0025(14) 0.0079(15) -0.0014(17)
C45 0.0197(15) 0.0173(15) 0.0338(18) -0.0011(12) -0.0034(13) -0.0027(14)
C46 0.0179(16) 0.0344(19) 0.0342(19) 0.0008(14) -0.0036(14) 0.0020(16)
C47 0.0297(19) 0.041(2) 0.034(2) -0.0017(16) -0.0044(16) 0.0021(17)
C48 0.0261(18) 0.033(2) 0.046(2) 0.0002(15) -0.0117(17) 0.0005(18)
C49 0.0190(16) 0.0287(19) 0.051(2) -0.0013(14) -0.0050(16) -0.0020(17)
C50 0.0228(17) 0.0247(17) 0.0356(19) -0.0008(13) 0.0004(14) 0.0006(15)
N1 0.0158(12) 0.0179(13) 0.0343(16) 0.0003(10) 0.0007(11) 0.0079(12)
N2 0.0172(13) 0.0314(16) 0.0224(14) -0.0043(11) 0.0017(11) -0.0010(12)
N3 0.0157(12) 0.0200(13) 0.0305(15) 0.0006(11) -0.0023(11) 0.0022(12)
N4 0.0239(14) 0.0222(15) 0.0372(17) -0.0056(12) -0.0034(12) 0.0013(13)
N5 0.0208(13) 0.0179(13) 0.0329(16) -0.0002(11) -0.0036(11) 0.0019(12)
N6 0.0286(16) 0.0393(18) 0.0256(16) -0.0008(13) 0.0019(12) -0.0009(14)
O1 0.0207(11) 0.0215(12) 0.0379(14) -0.0052(9) -0.0063(10) 0.0036(10)
O2 0.0264(13) 0.0430(16) 0.0234(13) -0.0010(11) -0.0021(10) 0.0006(11)
O3 0.0177(11) 0.0188(11) 0.0423(14) 0.0026(9) -0.0081(10) -0.0043(10)
O4 0.0285(13) 0.0169(11) 0.0469(16) -0.0034(10) -0.0096(11) 0.0052(11)
O5 0.0293(13) 0.0172(11) 0.0444(15) 0.0015(10) -0.0101(11) -0.0062(11)
O6 0.0262(13) 0.0479(17) 0.0346(15) -0.0023(12) 0.0059(11) -0.0024(12)

loop_
_atom_type_symbol
_atom_type_description
_atom_type_scat_dispersion_real
_atom_type_scat_dispersion_imag
_atom_type_scat_source
C C 0.0033 0.0016 'International Tables Vol C Tables 4.2.6.8 and 6.1.1.4'
H H 0.0000 0.0000 'International Tables Vol C Tables 4.2.6.8 and 6.1.1.4'
B B 0.0013 0.0007 'International Tables Vol C Tables 4.2.6.8 and 6.1.1.4'
N N 0.0061 0.0033 'International Tables Vol C Tables 4.2.6.8 and 6.1.1.4'
O O 0.0106 0.0060 'International Tables Vol C Tables 4.2.6.8 and 6.1.1.4'
Co Co 0.3494 0.9721 'International Tables Vol C Tables 4.2.6.8 and 6.1.1.4'
Si Si 0.0817 0.0704 'International Tables Vol C Tables 4.2.6.8 and 6.1.1.4'

loop_
_geom_angle_atom_site_label_1
_geom_angle_atom_site_label_2
_geom_angle_atom_site_label_3
_geom_angle
C16 Co1 N1 126.26(15)
C16 Co1 N2 117.95(14)
N1 Co1 N2 91.46(11)
C16 Co1 N3 125.72(15)
N1 Co1 N3 94.25(11)
N2 Co1 N3 91.71(11)
C41 Co2 N4 128.30(15)
C41 Co2 N5 127.20(16)
N4 Co2 N5 93.53(12)
C41 Co2 N6 114.39(16)
N4 Co2 N6 91.53(12)
N5 Co2 N6 91.57(12)
C16 Si1 C19 113.9(3)
C16 Si1 C17 110.0(3)
C19 Si1 C17 107.0(3)
C16 Si1 C18 110.1(3)
C19 Si1 C18 106.7(3)
C17 Si1 C18 108.9(3)
C44 Si2 C41 116.6(3)
C44 Si2 C43 106.1(3)
C41 Si2 C43 112.1(3)
C44 Si2 C42 104.4(4)
C41 Si2 C42 111.3(3)
C43 Si2 C42 105.5(3)
C5 B1 C20 112.1(3)
C5 B1 C15 109.3(3)
C20 B1 C15 111.3(3)
C5 B1 C10 101.7(3)
C20 B1 C10 119.8(3)
C15 B1 C10 101.5(3)
C45 B2 C30 111.8(3)
C45 B2 C35 111.0(3)
C30 B2 C35 108.3(3)
C45 B2 C40 120.7(3)
C30 B2 C40 102.1(3)
C35 B2 C40 101.9(3)
C2 C1 H1A 109.5
C2 C1 H1B 109.5
H1A C1 H1B 109.5
C2 C1 H1C 109.5
H1A C1 H1C 109.5
H1B C1 H1C 109.5
N1 C2 C1 112.1(3)
N1 C2 C4 101.5(2)
C1 C2 C4 112.0(3)
N1 C2 C3 108.6(3)
C1 C2 C3 111.4(3)
C4 C2 C3 110.9(3)
C2 C3 H3A 109.5
C2 C3 H3B 109.5
H3A C3 H3B 109.5
C2 C3 H3C 109.5
H3A C3 H3C 109.5
H3B C3 H3C 109.5
O1 C4 C2 105.0(3)
O1 C4 H4A 110.7
C2 C4 H4A 110.7
O1 C4 H4B 110.7
C2 C4 H4B 110.7
H4A C4 H4B 108.8
N1 C5 O1 115.0(3)
N1 C5 B1 125.7(3)
O1 C5 B1 118.7(3)
C7 C6 H6A 109.5
C7 C6 H6B 109.5
H6A C6 H6B 109.5
C7 C6 H6C 109.5
H6A C6 H6C 109.5
H6B C6 H6C 109.5
N2 C7 C6 108.7(3)
N2 C7 C9 101.5(3)
C6 C7 C9 112.9(4)
N2 C7 C8 109.2(3)
C6 C7 C8 111.6(4)
C9 C7 C8 112.4(3)
C7 C8 H8A 109.5
C7 C8 H8B 109.5
H8A C8 H8B 109.5
C7 C8 H8C 109.5
H8A C8 H8C 109.5
H8B C8 H8C 109.5
O2 C9 C7 105.7(3)
O2 C9 H9A 110.6
C7 C9 H9A 110.6
O2 C9 H9B 110.6
C7 C9 H9B 110.6
H9A C9 H9B 108.7
N2 C10 O2 115.5(3)
N2 C10 B1 121.0(3)
O2 C10 B1 123.5(3)
C12 C11 H11A 109.5
C12 C11 H11B 109.5
H11A C11 H11B 109.5
C12 C11 H11C 109.5
H11A C11 H11C 109.5
H11B C11 H11C 109.5
N3 C12 C11 107.0(3)
N3 C12 C14 102.1(3)
C11 C12 C14 114.1(3)
N3 C12 C13 110.6(3)
C11 C12 C13 110.8(3)
C14 C12 C13 111.7(3)
C12 C13 H13A 109.5
C12 C13 H13B 109.5
H13A C13 H13B 109.5
C12 C13 H13C 109.5
H13A C13 H13C 109.5
H13B C13 H13C 109.5
O3 C14 C12 104.4(3)
O3 C14 H14A 110.9
C12 C14 H14A 110.9
O3 C14 H14B 110.9
C12 C14 H14B 110.9
H14A C14 H14B 108.9
N3 C15 O3 115.3(3)
N3 C15 B1 125.7(3)
O3 C15 B1 118.6(3)
Si1 C16 Co1 122.0(2)
Si1 C16 H16A 106.8
Co1 C16 H16A 106.8
Si1 C16 H16B 106.8
Co1 C16 H16B 106.8
H16A C16 H16B 106.7
Si1 C17 H17A 109.5
Si1 C17 H17B 109.5
H17A C17 H17B 109.5
Si1 C17 H17C 109.5
H17A C17 H17C 109.5
H17B C17 H17C 109.5
Si1 C18 H18A 109.5
Si1 C18 H18B 109.5
H18A C18 H18B 109.5
Si1 C18 H18C 109.5
H18A C18 H18C 109.5
H18B C18 H18C 109.5
Si1 C19 H19A 109.5
Si1 C19 H19B 109.5
H19A C19 H19B 109.5
Si1 C19 H19C 109.5
H19A C19 H19C 109.5
H19B C19 H19C 109.5
C21 C20 C25 115.6(3)
C21 C20 B1 125.6(3)
C25 C20 B1 118.8(3)
C20 C21 C22 120.7(4)
C20 C21 H21 119.7
C22 C21 H21 119.7
C23 C22 C21 121.9(4)
C23 C22 H22 119.0
C21 C22 H22 119.0
C22 C23 C24 119.0(4)
C22 C23 H23 120.5
C24 C23 H23 120.5
C23 C24 C25 120.0(4)
C23 C24 H24 120.0
C25 C24 H24 120.0
C24 C25 C20 122.8(4)
C24 C25 H25 118.6
C20 C25 H25 118.6
C27 C26 H26A 109.5
C27 C26 H26B 109.5
H26A C26 H26B 109.5
C27 C26 H26C 109.5
H26A C26 H26C 109.5
H26B C26 H26C 109.5
N4 C27 C29 102.7(3)
N4 C27 C26 109.8(3)
C29 C27 C26 112.5(3)
N4 C27 C28 110.3(3)
C29 C27 C28 111.3(4)
C26 C27 C28 110.0(4)
C27 C28 H28A 109.5
C27 C28 H28B 109.5
H28A C28 H28B 109.5
C27 C28 H28C 109.5
H28A C28 H28C 109.5
H28B C28 H28C 109.5
O4 C29 C27 105.2(3)
O4 C29 H29A 110.7
C27 C29 H29A 110.7
O4 C29 H29B 110.7
C27 C29 H29B 110.7
H29A C29 H29B 108.8
N4 C30 O4 115.9(3)
N4 C30 B2 125.4(3)
O4 C30 B2 118.4(3)
C32 C31 H31A 109.5
C32 C31 H31B 109.5
H31A C31 H31B 109.5
C32 C31 H31C 109.5
H31A C31 H31C 109.5
H31B C31 H31C 109.5
N5 C32 C31 107.9(3)
N5 C32 C34 101.6(3)
C31 C32 C34 114.3(3)
N5 C32 C33 110.1(3)
C31 C32 C33 111.2(4)
C34 C32 C33 111.2(4)
C32 C33 H33A 109.5
C32 C33 H33B 109.5
H33A C33 H33B 109.5
C32 C33 H33C 109.5
H33A C33 H33C 109.5
H33B C33 H33C 109.5
O5 C34 C32 105.5(3)
O5 C34 H34A 110.6
C32 C34 H34A 110.6
O5 C34 H34B 110.6
C32 C34 H34B 110.6
H34A C34 H34B 108.8
N5 C35 O5 115.2(3)
N5 C35 B2 125.8(3)
O5 C35 B2 118.6(3)
C37 C36 H36A 109.5
C37 C36 H36B 109.5
H36A C36 H36B 109.5
C37 C36 H36C 109.5
H36A C36 H36C 109.5
H36B C36 H36C 109.5
N6 C37 C36 109.7(3)
N6 C37 C39 101.5(3)
C36 C37 C39 111.7(4)
N6 C37 C38 109.2(3)
C36 C37 C38 112.0(5)
C39 C37 C38 112.3(4)
C37 C38 H38A 109.5
C37 C38 H38B 109.5
H38A C38 H38B 109.5
C37 C38 H38C 109.5
H38A C38 H38C 109.5
H38B C38 H38C 109.5
O6 C39 C37 105.5(3)
O6 C39 H39A 110.6
C37 C39 H39A 110.6
O6 C39 H39B 110.6
C37 C39 H39B 110.6
H39A C39 H39B 108.8
N6 C40 O6 114.9(3)
N6 C40 B2 121.5(3)
O6 C40 B2 123.5(3)
Si2 C41 Co2 126.6(3)
Si2 C41 H41A 105.7
Co2 C41 H41A 105.7
Si2 C41 H41B 105.7
Co2 C41 H41B 105.7
H41A C41 H41B 106.1
Si2 C42 H42A 109.5
Si2 C42 H42B 109.5
H42A C42 H42B 109.5
Si2 C42 H42C 109.5
H42A C42 H42C 109.5
H42B C42 H42C 109.5
Si2 C43 H43A 109.5
Si2 C43 H43B 109.5
H43A C43 H43B 109.5
Si2 C43 H43C 109.5
H43A C43 H43C 109.5
H43B C43 H43C 109.5
Si2 C44 H44A 109.5
Si2 C44 H44B 109.5
H44A C44 H44B 109.5
Si2 C44 H44C 109.5
H44A C44 H44C 109.5
H44B C44 H44C 109.5
C46 C45 C50 116.4(3)
C46 C45 B2 117.7(3)
C50 C45 B2 125.8(3)
C45 C46 C47 122.5(3)
C45 C46 H46 118.7
C47 C46 H46 118.7
C46 C47 C48 120.3(4)
C46 C47 H47 119.8
C48 C47 H47 119.8
C49 C48 C47 118.6(4)
C49 C48 H48 120.7
C47 C48 H48 120.7
C48 C49 C50 120.9(4)
C48 C49 H49 119.5
C50 C49 H49 119.5
C49 C50 C45 121.2(4)
C49 C50 H50 119.4
C45 C50 H50 119.4
C5 N1 C2 109.2(3)
C5 N1 Co1 112.1(2)
C2 N1 Co1 133.4(2)
C10 N2 C7 109.9(3)
C10 N2 Co1 116.0(2)
C7 N2 Co1 134.1(2)
C15 N3 C12 108.8(3)
C15 N3 Co1 111.9(2)
C12 N3 Co1 134.8(2)
C30 N4 C27 108.9(3)
C30 N4 Co2 112.7(2)
C27 N4 Co2 135.6(2)
C35 N5 C32 109.9(3)
C35 N5 Co2 112.2(2)
C32 N5 Co2 134.8(2)
C40 N6 C37 110.9(3)
C40 N6 Co2 115.9(2)
C37 N6 Co2 133.1(3)
C5 O1 C4 107.2(2)
C10 O2 C9 107.2(3)
C15 O3 C14 107.0(2)
C30 O4 C29 107.2(3)
C35 O5 C34 107.6(3)
C40 O6 C39 107.1(3)

loop_
_geom_bond_atom_site_label_1
_geom_bond_atom_site_label_2
_geom_bond_distance
Co1 C16 1.999(4)
Co1 N1 2.044(3)
Co1 N2 2.062(3)
Co1 N3 2.059(3)
Co2 C41 2.029(4)
Co2 N4 2.046(3)
Co2 N5 2.065(3)
Co2 N6 2.072(3)
Si1 C16 1.844(4)
Si1 C19 1.882(7)
Si1 C17 1.864(7)
Si1 C18 1.876(7)
Si2 C44 1.846(7)
Si2 C41 1.828(5)
Si2 C43 1.864(7)
Si2 C42 1.917(7)
B1 C5 1.615(5)
B1 C20 1.605(5)
B1 C15 1.629(5)
B1 C10 1.650(5)
B2 C45 1.608(5)
B2 C30 1.631(5)
B2 C35 1.639(5)
B2 C40 1.640(5)
C1 C2 1.514(5)
C1 H1A 0.98
C1 H1B 0.98
C1 H1C 0.98
C2 N1 1.499(4)
C2 C4 1.537(4)
C2 C3 1.529(5)
C3 H3A 0.98
C3 H3B 0.98
C3 H3C 0.98
C4 O1 1.457(4)
C4 H4A 0.99
C4 H4B 0.99
C5 N1 1.299(4)
C5 O1 1.358(4)
C6 C7 1.510(6)
C6 H6A 0.98
C6 H6B 0.98
C6 H6C 0.98
C7 N2 1.485(4)
C7 C9 1.536(6)
C7 C8 1.526(6)
C8 H8A 0.98
C8 H8B 0.98
C8 H8C 0.98
C9 O2 1.451(5)
C9 H9A 0.99
C9 H9B 0.99
C10 N2 1.291(4)
C10 O2 1.345(4)
C11 C12 1.509(5)
C11 H11A 0.98
C11 H11B 0.98
C11 H11C 0.98
C12 N3 1.488(4)
C12 C14 1.521(4)
C12 C13 1.536(5)
C13 H13A 0.98
C13 H13B 0.98
C13 H13C 0.98
C14 O3 1.465(4)
C14 H14A 0.99
C14 H14B 0.99
C15 N3 1.295(4)
C15 O3 1.343(4)
C16 H16A 0.99
C16 H16B 0.99
C17 H17A 0.98
C17 H17B 0.98
C17 H17C 0.98
C18 H18A 0.98
C18 H18B 0.98
C18 H18C 0.98
C19 H19A 0.98
C19 H19B 0.98
C19 H19C 0.98
C20 C21 1.395(5)
C20 C25 1.395(5)
C21 C22 1.406(5)
C21 H21 0.95
C22 C23 1.346(7)
C22 H22 0.95
C23 C24 1.366(6)
C23 H23 0.95
C24 C25 1.391(5)
C24 H24 0.95
C25 H25 0.95
C26 C27 1.525(6)
C26 H26A 0.98
C26 H26B 0.98
C26 H26C 0.98
C27 N4 1.489(4)
C27 C29 1.533(5)
C27 C28 1.520(5)
C28 H28A 0.98
C28 H28B 0.98
C28 H28C 0.98
C29 O4 1.459(4)
C29 H29A 0.99
C29 H29B 0.99
C30 N4 1.296(4)
C30 O4 1.352(4)
C31 C32 1.495(5)
C31 H31A 0.98
C31 H31B 0.98
C31 H31C 0.98
C32 N5 1.492(4)
C32 C34 1.527(5)
C32 C33 1.527(6)
C33 H33A 0.98
C33 H33B 0.98
C33 H33C 0.98
C34 O5 1.454(4)
C34 H34A 0.99
C34 H34B 0.99
C35 N5 1.286(4)
C35 O5 1.340(4)
C36 C37 1.519(6)
C36 H36A 0.98
C36 H36B 0.98
C36 H36C 0.98
C37 N6 1.486(5)
C37 C39 1.540(6)
C37 C38 1.516(6)
C38 H38A 0.98
C38 H38B 0.98
C38 H38C 0.98
C39 O6 1.468(5)
C39 H39A 0.99
C39 H39B 0.99
C40 N6 1.287(5)
C40 O6 1.355(4)
C41 H41A 0.99
C41 H41B 0.99
C42 H42A 0.98
C42 H42B 0.98
C42 H42C 0.98
C43 H43A 0.98
C43 H43B 0.98
C43 H43C 0.98
C44 H44A 0.98
C44 H44B 0.98
C44 H44C 0.98
C45 C46 1.393(5)
C45 C50 1.407(5)
C46 C47 1.389(5)
C46 H46 0.95
C47 C48 1.388(6)
C47 H47 0.95
C48 C49 1.385(6)
C48 H48 0.95
C49 C50 1.398(5)
C49 H49 0.95
C50 H50 0.95
